data_7121187
loop_
_publ_author_name
'Ning, Yingtang'
'Kawahata, Masatoshi'
'Yamaguchi, Kentaro'
'Otani, Yuko'
'Ohwada, Tomohiko'

_publ_section_title
;
 Synthesis, structure and N-N bonding character of 1,1-disubstituted
 indazolium hexafluorophosphate.
;
_journal_issue 15
_journal_name_full 'Chemical communications (Cambridge, England)'
_journal_page_first 1881
_journal_page_last 1884
_journal_paper_doi 10.1039/c8cc00183a
_journal_volume 54
_journal_year 2018
_chemical_formula_sum 'C14 H17 F6 N2 O P'
_chemical_formula_weight 374.26
_space_group_crystal_system monoclinic
_space_group_IT_number 14
_space_group_name_Hall '-P 2yn'
_space_group_name_H-M_alt 'P 1 21/n 1'
_symmetry_space_group_name_Hall '-P 2yn'
_symmetry_space_group_name_H-M 'P 1 21/n 1'
_atom_sites_solution_hydrogens geom
_audit_creation_method SHELXL-2016/6
_audit_update_record
;
2018-01-05 deposited with the CCDC.
2018-01-25 downloaded from the CCDC.
;
_cell_angle_alpha 90
_cell_angle_beta 110.717(2)
_cell_angle_gamma 90
_cell_formula_units_Z 4
_cell_length_a 9.3512(9)
_cell_length_b 14.2117(14)
_cell_length_c 12.5086(12)
_cell_measurement_reflns_used 9845
_cell_measurement_temperature 100(2)
_cell_measurement_theta_max 78.79
_cell_measurement_theta_min 3.11
_cell_volume 1554.9(3)
_computing_cell_refinement 'SAINT (Bruker AXS, 2015)'
_computing_data_collection 'APEX3 (Bruker AXS, 2015)'
_computing_data_reduction 'SAINT (Bruker AXS, 2015)'
_computing_molecular_graphics 'ORTEP-3 for Windows (Farrugia, 1997)'
_computing_publication_material 'SHELXLE (H\"ubschle et al., 2011)'
_computing_structure_refinement 'SHELXL-2016/6 (Sheldrick, 2016)'
_computing_structure_solution 'SHELXT 2014/5 (Sheldrick, 2014)'
_diffrn_ambient_temperature 100(2)
_diffrn_detector_area_resol_mean 10.24
_diffrn_measured_fraction_theta_full 0.997
_diffrn_measured_fraction_theta_max 0.973
_diffrn_measurement_device_type 'BrukerD8 goniometer'
_diffrn_measurement_method 'omega and phi scans'
_diffrn_radiation_type CuK\a
_diffrn_radiation_wavelength 1.54178
_diffrn_reflns_av_R_equivalents 0.0337
_diffrn_reflns_av_unetI/netI 0.0195
_diffrn_reflns_Laue_measured_fraction_full 0.997
_diffrn_reflns_Laue_measured_fraction_max 0.973
_diffrn_reflns_limit_h_max 11
_diffrn_reflns_limit_h_min -11
_diffrn_reflns_limit_k_max 18
_diffrn_reflns_limit_k_min -17
_diffrn_reflns_limit_l_max 15
_diffrn_reflns_limit_l_min -15
_diffrn_reflns_number 19337
_diffrn_reflns_point_group_measured_fraction_full 0.997
_diffrn_reflns_point_group_measured_fraction_max 0.973
_diffrn_reflns_theta_full 67.679
_diffrn_reflns_theta_max 78.787
_diffrn_reflns_theta_min 4.896
_diffrn_source 'rotating-anode X-ray tube'
_exptl_absorpt_coefficient_mu 2.261
_exptl_absorpt_correction_T_max 0.7508
_exptl_absorpt_correction_T_min 0.6422
_exptl_absorpt_correction_type empirical
_exptl_absorpt_process_details 'SADABS Sheldrick 1996'
_exptl_crystal_colour colourless
_exptl_crystal_density_diffrn 1.599
_exptl_crystal_description prismatic
_exptl_crystal_F_000 768
_exptl_crystal_size_max 0.220
_exptl_crystal_size_mid 0.220
_exptl_crystal_size_min 0.100
_refine_diff_density_max 0.827
_refine_diff_density_min -0.516
_refine_diff_density_rms 0.057
_refine_ls_extinction_method none
_refine_ls_goodness_of_fit_ref 1.048
_refine_ls_hydrogen_treatment constr
_refine_ls_matrix_type full
_refine_ls_number_parameters 254
_refine_ls_number_reflns 3254
_refine_ls_number_restraints 0
_refine_ls_restrained_S_all 1.048
_refine_ls_R_factor_all 0.0529
_refine_ls_R_factor_gt 0.0516
_refine_ls_shift/su_max 0.000
_refine_ls_shift/su_mean 0.000
_refine_ls_structure_factor_coef Fsqd
_refine_ls_weighting_details 'w=1/[\s^2^(Fo^2^)+(0.0564P)^2^+1.6554P] where P=(Fo^2^+2Fc^2^)/3'
_refine_ls_weighting_scheme calc
_refine_ls_wR_factor_gt 0.1277
_refine_ls_wR_factor_ref 0.1287
_reflns_Friedel_coverage 0.000
_reflns_number_gt 3117
_reflns_number_total 3254
_reflns_threshold_expression 'I > 2\s(I)'
_cod_data_source_file c8cc00183a2.cif
_cod_data_source_block 3c
_cod_depositor_comments 'Adding full bibliography for 7121186--7121189.cif.'
_cod_database_code 7121187
_shelx_shelxl_version_number 2016/6
_shelx_space_group_comment
;
The symmetry employed for this shelxl refinement is uniquely defined
by the following loop, which should always be used as a source of
symmetry information in preference to the above space-group names.
They are only intended as comments.
;
_shelx_estimated_absorpt_t_min 0.636
_shelx_estimated_absorpt_t_max 0.806

loop_
_space_group_symop_operation_xyz
'x, y, z'
'-x+1/2, y+1/2, -z+1/2'
'-x, -y, -z'
'x-1/2, -y-1/2, z-1/2'

loop_
_atom_site_label
_atom_site_type_symbol
_atom_site_fract_x
_atom_site_fract_y
_atom_site_fract_z
_atom_site_U_iso_or_equiv
_atom_site_adp_type
_atom_site_occupancy
_atom_site_site_symmetry_order
_atom_site_calc_flag
_atom_site_refinement_flags_posn
_atom_site_refinement_flags_adp
_atom_site_refinement_flags_occupancy
_atom_site_disorder_assembly
_atom_site_disorder_group
C1 C 0.3776(2) 0.17488(12) 0.47499(15) 0.0232(4) Uani 1 1 d . . . . .
C2 C 0.39990(19) 0.15157(12) 0.37612(16) 0.0224(4) Uani 1 1 d . . . . .
C3 C 0.5275(2) 0.10504(13) 0.37138(19) 0.0301(4) Uani 1 1 d . . . . .
C4 C 0.6362(2) 0.08339(14) 0.4774(2) 0.0388(5) Uani 1 1 d . . . . .
H4 H 0.727238 0.051661 0.481114 0.047 Uiso 1 1 calc R U . . .
C5 C 0.6138(2) 0.10746(15) 0.5785(2) 0.0424(6) Uani 1 1 d . . . . .
H5 H 0.691378 0.091676 0.649069 0.051 Uiso 1 1 calc R U . . .
C6 C 0.4827(2) 0.15379(14) 0.58126(18) 0.0337(5) Uani 1 1 d . . . . .
H6 H 0.467669 0.169269 0.650416 0.040 Uiso 1 1 calc R U . . .
C7 C 0.26970(19) 0.18386(12) 0.28132(15) 0.0208(3) Uani 1 1 d . . . . .
C8 C 0.2664(2) 0.16510(13) 0.16287(16) 0.0285(4) Uani 1 1 d . . . . .
H8A H 0.306230 0.220340 0.134034 0.034 Uiso 1 1 calc R U . . .
H8AB H 0.160026 0.153488 0.111139 0.034 Uiso 1 1 calc R U . . .
C9 C 0.3662(3) 0.07815(14) 0.16561(19) 0.0337(5) Uani 1 1 d . . . . .
H9A H 0.316022 0.021863 0.183105 0.040 Uiso 1 1 calc R U . . .
H9AB H 0.372017 0.069178 0.088780 0.040 Uiso 1 1 calc R U . . .
C10 C 0.5291(3) 0.08526(15) 0.2536(2) 0.0392(5) Uani 1 1 d . . . . .
H10A H 0.584057 0.025511 0.254643 0.047 Uiso 1 1 calc R U . . .
H10B H 0.584756 0.136244 0.230923 0.047 Uiso 1 1 calc R U . . .
C11 C 0.1151(2) 0.16638(13) 0.47710(16) 0.0260(4) Uani 1 1 d . . . . .
H11A H 0.095742 0.105020 0.437034 0.031 Uiso 1 1 calc R U . . .
H11B H 0.158427 0.154124 0.560336 0.031 Uiso 1 1 calc R U . . .
C12 C -0.0332(2) 0.21971(14) 0.44879(19) 0.0335(4) Uani 1 1 d . . . . .
H12A H -0.079688 0.228753 0.365068 0.040 Uiso 1 1 calc R U . . .
H12B H -0.105627 0.183033 0.473987 0.040 Uiso 1 1 calc R U . . .
C13 C 0.0860(2) 0.36529(14) 0.46094(18) 0.0313(4) Uani 1 1 d . . . . .
H13A H 0.097029 0.428763 0.495543 0.038 Uiso 1 1 calc R U . . .
H13B H 0.035424 0.372179 0.377186 0.038 Uiso 1 1 calc R U . . .
C14 C 0.2424(2) 0.32197(13) 0.48714(16) 0.0265(4) Uani 1 1 d . . . . .
H14A H 0.297426 0.321220 0.570858 0.032 Uiso 1 1 calc R U . . .
H14B H 0.302364 0.360547 0.452128 0.032 Uiso 1 1 calc R U . . .
N1 N 0.22872(16) 0.22251(10) 0.44118(12) 0.0197(3) Uani 1 1 d . . . . .
N2 N 0.16831(16) 0.22628(10) 0.31213(12) 0.0210(3) Uani 1 1 d . . . . .
O1 O -0.00634(19) 0.30874(11) 0.50424(14) 0.0378(4) Uani 1 1 d . . . . .
F1A F 0.6862(4) 0.5046(4) 0.3594(4) 0.081(2) Uani 0.501(5) 1 d . . P A 1
F2A F 0.5945(6) 0.4898(3) 0.1677(4) 0.0705(15) Uani 0.501(5) 1 d . . P A 1
F3A F 0.4793(4) 0.3575(3) 0.1872(4) 0.0736(17) Uani 0.501(5) 1 d . . P A 1
F4A F 0.5713(8) 0.3738(4) 0.3765(4) 0.113(2) Uani 0.501(5) 1 d . . P A 1
F1B F 0.6438(5) 0.4529(4) 0.4122(3) 0.0827(16) Uani 0.499(5) 1 d . . P A 2
F2B F 0.6399(4) 0.5520(2) 0.2731(4) 0.0562(12) Uani 0.499(5) 1 d . . P A 2
F3B F 0.5007(5) 0.4484(3) 0.1432(3) 0.0564(12) Uani 0.499(5) 1 d . . P A 2
F4B F 0.5040(5) 0.3495(3) 0.2827(5) 0.0820(19) Uani 0.499(5) 1 d . . P A 2
F5 F 0.72723(16) 0.38982(15) 0.27180(16) 0.0693(5) Uani 1 1 d . . . . .
F6 F 0.42590(19) 0.49489(15) 0.2714(2) 0.0780(6) Uani 1 1 d . . . . .
P1 P 0.57685(6) 0.44075(5) 0.27551(5) 0.03622(18) Uani 1 1 d . . . . .

loop_
_atom_site_aniso_label
_atom_site_aniso_U_11
_atom_site_aniso_U_22
_atom_site_aniso_U_33
_atom_site_aniso_U_23
_atom_site_aniso_U_13
_atom_site_aniso_U_12
C1 0.0211(8) 0.0180(8) 0.0258(9) 0.0026(6) 0.0024(7) -0.0038(6)
C2 0.0192(8) 0.0176(8) 0.0290(9) 0.0045(6) 0.0068(7) -0.0013(6)
C3 0.0199(8) 0.0181(8) 0.0540(12) 0.0096(8) 0.0150(8) 0.0004(7)
C4 0.0173(9) 0.0222(9) 0.0695(16) 0.0140(9) 0.0062(9) -0.0009(7)
C5 0.0264(10) 0.0262(10) 0.0520(14) 0.0154(9) -0.0141(9) -0.0099(8)
C6 0.0340(10) 0.0255(9) 0.0280(10) 0.0045(7) -0.0057(8) -0.0106(8)
C7 0.0216(8) 0.0183(8) 0.0237(8) 0.0029(6) 0.0096(7) 0.0008(6)
C8 0.0394(10) 0.0266(9) 0.0255(9) 0.0025(7) 0.0189(8) 0.0061(8)
C9 0.0467(12) 0.0235(9) 0.0440(12) 0.0013(8) 0.0323(10) 0.0051(8)
C10 0.0378(11) 0.0257(10) 0.0686(15) 0.0084(10) 0.0366(11) 0.0077(8)
C11 0.0323(10) 0.0231(9) 0.0267(9) -0.0001(7) 0.0155(8) -0.0064(7)
C12 0.0339(10) 0.0315(10) 0.0435(11) -0.0016(8) 0.0242(9) -0.0039(8)
C13 0.0417(11) 0.0234(9) 0.0342(10) -0.0017(8) 0.0202(9) 0.0010(8)
C14 0.0351(10) 0.0197(8) 0.0237(9) -0.0041(7) 0.0094(7) -0.0042(7)
N1 0.0232(7) 0.0193(7) 0.0158(7) -0.0002(5) 0.0057(5) -0.0026(5)
N2 0.0228(7) 0.0239(7) 0.0150(7) 0.0011(5) 0.0053(5) 0.0018(6)
O1 0.0510(9) 0.0309(7) 0.0461(9) -0.0028(6) 0.0351(7) 0.0010(6)
F1A 0.062(2) 0.095(4) 0.080(4) -0.063(3) 0.019(2) -0.041(2)
F2A 0.075(3) 0.079(3) 0.069(3) 0.039(2) 0.039(2) 0.038(2)
F3A 0.0377(17) 0.090(3) 0.092(3) -0.063(3) 0.0207(19) -0.0205(17)
F4A 0.164(5) 0.130(5) 0.064(3) 0.014(3) 0.064(3) -0.053(4)
F1B 0.084(3) 0.123(4) 0.0305(17) 0.001(2) 0.0063(17) -0.014(3)
F2B 0.0407(17) 0.0405(17) 0.086(3) -0.0036(16) 0.0202(17) -0.0079(13)
F3B 0.052(2) 0.074(3) 0.0342(16) -0.0080(15) 0.0031(14) 0.026(2)
F4B 0.067(3) 0.0432(19) 0.133(6) 0.011(3) 0.033(3) -0.0240(17)
F5 0.0297(7) 0.1013(14) 0.0691(11) 0.0029(10) 0.0078(7) 0.0120(8)
F6 0.0436(9) 0.0789(13) 0.1145(16) -0.0371(11) 0.0318(10) -0.0031(8)
P1 0.0223(3) 0.0535(4) 0.0287(3) -0.0050(2) 0.0039(2) -0.0099(2)

loop_
_atom_type_symbol
_atom_type_description
_atom_type_scat_dispersion_real
_atom_type_scat_dispersion_imag
_atom_type_scat_source
C C 0.0181 0.0091 'International Tables Vol C Tables 4.2.6.8 and 6.1.1.4'
H H 0.0000 0.0000 'International Tables Vol C Tables 4.2.6.8 and 6.1.1.4'
N N 0.0311 0.0180 'International Tables Vol C Tables 4.2.6.8 and 6.1.1.4'
O O 0.0492 0.0322 'International Tables Vol C Tables 4.2.6.8 and 6.1.1.4'
F F 0.0727 0.0534 'International Tables Vol C Tables 4.2.6.8 and 6.1.1.4'
P P 0.2955 0.4335 'International Tables Vol C Tables 4.2.6.8 and 6.1.1.4'

loop_
_geom_angle_atom_site_label_1
_geom_angle_atom_site_label_2
_geom_angle_atom_site_label_3
_geom_angle
C2 C1 C6 122.40(19)
C2 C1 N1 106.48(14)
C6 C1 N1 131.12(18)
C1 C2 C3 124.39(18)
C1 C2 C7 108.23(16)
C3 C2 C7 127.38(18)
C2 C3 C4 114.5(2)
C2 C3 C10 116.02(18)
C4 C3 C10 129.45(19)
C3 C4 C5 121.13(19)
C3 C4 H4 119.4
C5 C4 H4 119.4
C4 C5 C6 123.36(19)
C4 C5 H5 118.3
C6 C5 H5 118.3
C1 C6 C5 114.2(2)
C1 C6 H6 122.9
C5 C6 H6 122.9
N2 C7 C2 113.49(16)
N2 C7 C8 128.23(16)
C2 C7 C8 118.28(16)
C7 C8 C9 108.71(16)
C7 C8 H8A 109.9
C9 C8 H8A 109.9
C7 C8 H8AB 109.9
C9 C8 H8AB 109.9
H8A C8 H8AB 108.3
C10 C9 C8 113.74(17)
C10 C9 H9A 108.8
C8 C9 H9A 108.8
C10 C9 H9AB 108.8
C8 C9 H9AB 108.8
H9A C9 H9AB 107.7
C3 C10 C9 111.26(16)
C3 C10 H10A 109.4
C9 C10 H10A 109.4
C3 C10 H10B 109.4
C9 C10 H10B 109.4
H10A C10 H10B 108.0
C12 C11 N1 110.37(15)
C12 C11 H11A 109.6
N1 C11 H11A 109.6
C12 C11 H11B 109.6
N1 C11 H11B 109.6
H11A C11 H11B 108.1
O1 C12 C11 110.07(17)
O1 C12 H12A 109.6
C11 C12 H12A 109.6
O1 C12 H12B 109.6
C11 C12 H12B 109.6
H12A C12 H12B 108.2
O1 C13 C14 111.04(16)
O1 C13 H13A 109.4
C14 C13 H13A 109.4
O1 C13 H13B 109.4
C14 C13 H13B 109.4
H13A C13 H13B 108.0
C13 C14 N1 110.62(15)
C13 C14 H14A 109.5
N1 C14 H14A 109.5
C13 C14 H14B 109.5
N1 C14 H14B 109.5
H14A C14 H14B 108.1
C1 N1 N2 106.38(13)
C1 N1 C14 112.10(13)
N2 N1 C14 108.79(12)
C1 N1 C11 111.33(13)
N2 N1 C11 107.37(13)
C14 N1 C11 110.63(13)
C7 N2 N1 105.41(13)
C13 O1 C12 110.14(14)
F4B P1 F3B 94.5(3)
F1A P1 F2A 94.6(3)
F4B P1 F6 90.22(19)
F1A P1 F6 96.20(19)
F3B P1 F6 82.22(16)
F2A P1 F6 96.80(17)
F1A P1 F4A 90.7(3)
F2A P1 F4A 169.1(3)
F6 P1 F4A 92.1(3)
F4B P1 F5 91.91(19)
F1A P1 F5 84.54(18)
F3B P1 F5 94.43(15)
F2A P1 F5 79.39(16)
F6 P1 F5 176.17(12)
F4A P1 F5 91.6(3)
F4B P1 F1B 92.5(3)
F3B P1 F1B 169.1(2)
F6 P1 F1B 89.5(2)
F5 P1 F1B 93.64(19)
F1A P1 F3A 170.6(2)
F2A P1 F3A 86.8(3)
F6 P1 F3A 92.91(14)
F4A P1 F3A 86.5(3)
F5 P1 F3A 86.54(14)
F4B P1 F2B 171.7(2)
F3B P1 F2B 86.9(2)
F6 P1 F2B 81.84(13)
F5 P1 F2B 96.16(13)
F1B P1 F2B 84.9(2)

loop_
_geom_bond_atom_site_label_1
_geom_bond_atom_site_label_2
_geom_bond_distance
C1 C2 1.366(3)
C1 C6 1.378(3)
C1 N1 1.470(2)
C2 C3 1.384(3)
C2 C7 1.441(2)
C3 C4 1.390(3)
C3 C10 1.505(3)
C4 C5 1.395(4)
C4 H4 0.9500
C5 C6 1.403(3)
C5 H5 0.9500
C6 H6 0.9500
C7 N2 1.292(2)
C7 C8 1.495(2)
C8 C9 1.541(3)
C8 H8A 0.9900
C8 H8AB 0.9900
C9 C10 1.535(3)
C9 H9A 0.9900
C9 H9AB 0.9900
C10 H10A 0.9900
C10 H10B 0.9900
C11 C12 1.509(3)
C11 N1 1.518(2)
C11 H11A 0.9900
C11 H11B 0.9900
C12 O1 1.422(3)
C12 H12A 0.9900
C12 H12B 0.9900
C13 O1 1.420(2)
C13 C14 1.513(3)
C13 H13A 0.9900
C13 H13B 0.9900
C14 N1 1.514(2)
C14 H14A 0.9900
C14 H14B 0.9900
N1 N2 1.5108(19)
F1A P1 1.487(3)
F2A P1 1.578(3)
F3A P1 1.655(3)
F4A P1 1.597(4)
F1B P1 1.608(3)
F2B P1 1.691(3)
F3B P1 1.557(3)
F4B P1 1.483(3)
F5 P1 1.5968(17)
F6 P1 1.5922(17)

loop_
_geom_torsion_atom_site_label_1
_geom_torsion_atom_site_label_2
_geom_torsion_atom_site_label_3
_geom_torsion_atom_site_label_4
_geom_torsion
C6 C1 C2 C3 0.1(3)
N1 C1 C2 C3 -179.71(16)
C6 C1 C2 C7 -179.78(16)
N1 C1 C2 C7 0.43(18)
C1 C2 C3 C4 -0.5(3)
C7 C2 C3 C4 179.31(17)
C1 C2 C3 C10 179.51(17)
C7 C2 C3 C10 -0.7(3)
C2 C3 C4 C5 0.3(3)
C10 C3 C4 C5 -179.76(19)
C3 C4 C5 C6 0.4(3)
C2 C1 C6 C5 0.6(3)
N1 C1 C6 C5 -179.69(17)
C4 C5 C6 C1 -0.8(3)
C1 C2 C7 N2 0.7(2)
C3 C2 C7 N2 -179.20(17)
C1 C2 C7 C8 -179.12(15)
C3 C2 C7 C8 1.0(3)
N2 C7 C8 C9 -154.42(18)
C2 C7 C8 C9 25.3(2)
C7 C8 C9 C10 -53.3(2)
C2 C3 C10 C9 -26.5(2)
C4 C3 C10 C9 153.50(19)
C8 C9 C10 C3 55.0(2)
N1 C11 C12 O1 -58.2(2)
O1 C13 C14 N1 55.8(2)
C2 C1 N1 N2 -1.20(17)
C6 C1 N1 N2 179.03(18)
C2 C1 N1 C14 -119.99(15)
C6 C1 N1 C14 60.2(2)
C2 C1 N1 C11 115.47(15)
C6 C1 N1 C11 -64.3(2)
C13 C14 N1 C1 -174.28(14)
C13 C14 N1 N2 68.36(17)
C13 C14 N1 C11 -49.36(19)
C12 C11 N1 C1 176.11(15)
C12 C11 N1 N2 -67.83(17)
C12 C11 N1 C14 50.75(19)
C2 C7 N2 N1 -1.38(19)
C8 C7 N2 N1 178.37(17)
C1 N1 N2 C7 1.58(17)
C14 N1 N2 C7 122.52(15)
C11 N1 N2 C7 -117.71(15)
C14 C13 O1 C12 -63.6(2)
C11 C12 O1 C13 64.7(2)
